data_2207394
loop_
_publ_author_name
'Wang, Hai-Bo'
'Pu, Yue-Qing'
'Chen, Jia-Hui'
'Wang, Jin-Tang'

_publ_section_title
;Methyl
 2-(2-{1-[3-(2-chlorophenyl)-1,2,4-oxadiazol-5-yl]-2-(dimethylamino)vinyloxy}phenyl)-3-(dimethylamino)acrylate
;
_journal_coeditor_code WW6426
_journal_issue 11
_journal_name_full 'Acta Crystallographica Section E'
_journal_page_first o3879
_journal_page_last o3880
_journal_paper_doi 10.1107/S1600536805034197
_journal_volume 61
_journal_year 2005
_chemical_formula_iupac 'C24 H25 Cl N4 O4'
_chemical_formula_moiety 'C24 H25 Cl N4 O4'
_chemical_formula_sum 'C24 H25 Cl N4 O4'
_chemical_formula_weight 468.93
_chemical_name_systematic
;
Methyl 2-(2-{1-[3-(2-chlorophenyl)-1,2,4-oxadiazol-5-yl]-2-
(dimethylamino)vinyloxy}phenyl)-3-(dimethylamino)acrylate
;
_space_group_IT_number 14
_symmetry_cell_setting monoclinic
_symmetry_space_group_name_Hall '-P 2ybc'
_symmetry_space_group_name_H-M 'P 1 21/c 1'
_atom_sites_solution_hydrogens geom
_atom_sites_solution_primary direct
_atom_sites_solution_secondary difmap
_cell_angle_alpha 90.00
_cell_angle_beta 95.79(3)
_cell_angle_gamma 90.00
_cell_formula_units_Z 4
_cell_length_a 16.088(3)
_cell_length_b 8.3060(17)
_cell_length_c 17.358(4)
_cell_measurement_reflns_used 25
_cell_measurement_temperature 293(2)
_cell_measurement_theta_max 12
_cell_measurement_theta_min 9
_cell_volume 2307.7(8)
_computing_cell_refinement 'CAD-4 Software'
_computing_data_collection 'CAD-4 Software (Enraf--Nonius, 1989)'
_computing_data_reduction 'XCAD4 (Harms & Wocadlo, 1995)'
_computing_molecular_graphics 'SHELXTL (Siemens, 1996)'
_computing_publication_material SHELXL97
_computing_structure_refinement 'SHELXL97 (Sheldrick, 1997)'
_computing_structure_solution 'SHELXS97 (Sheldrick, 1997)'
_diffrn_ambient_temperature 293(2)
_diffrn_measured_fraction_theta_full 0.991
_diffrn_measured_fraction_theta_max 0.991
_diffrn_measurement_device_type 'Enraf--Nonius CAD-4'
_diffrn_measurement_method \w/2\q
_diffrn_radiation_monochromator graphite
_diffrn_radiation_source 'fine-focus sealed tube'
_diffrn_radiation_type MoK\a
_diffrn_radiation_wavelength 0.71073
_diffrn_reflns_av_R_equivalents 0.0213
_diffrn_reflns_av_sigmaI/netI 0.0672
_diffrn_reflns_limit_h_max 19
_diffrn_reflns_limit_h_min 0
_diffrn_reflns_limit_k_max 9
_diffrn_reflns_limit_k_min 0
_diffrn_reflns_limit_l_max 20
_diffrn_reflns_limit_l_min -20
_diffrn_reflns_number 4653
_diffrn_reflns_theta_full 25.97
_diffrn_reflns_theta_max 25.97
_diffrn_reflns_theta_min 1.27
_diffrn_standards_decay_% 0
_diffrn_standards_interval_count 200
_diffrn_standards_interval_time 120
_diffrn_standards_number 3
_exptl_absorpt_coefficient_mu 0.204
_exptl_absorpt_correction_type none
_exptl_crystal_colour colourless
_exptl_crystal_density_diffrn 1.350
_exptl_crystal_density_method 'not measured'
_exptl_crystal_description block
_exptl_crystal_F_000 984
_exptl_crystal_size_max .4
_exptl_crystal_size_mid .3
_exptl_crystal_size_min .2
_refine_diff_density_max 0.913
_refine_diff_density_min -0.379
_refine_ls_extinction_method none
_refine_ls_goodness_of_fit_ref 1.016
_refine_ls_hydrogen_treatment constr
_refine_ls_matrix_type full
_refine_ls_number_parameters 301
_refine_ls_number_reflns 4491
_refine_ls_number_restraints 1
_refine_ls_restrained_S_all 1.021
_refine_ls_R_factor_all 0.1373
_refine_ls_R_factor_gt 0.0601
_refine_ls_shift/su_max 0.004
_refine_ls_shift/su_mean 0.000
_refine_ls_structure_factor_coef Fsqd
_refine_ls_weighting_details 'calc w = 1/[\s^2^(Fo^2^)+(0.1P)^2^+0.9P] where P = (Fo^2^+2Fc^2^)/3'
_refine_ls_weighting_scheme calc
_refine_ls_wR_factor_gt 0.1598
_refine_ls_wR_factor_ref 0.1962
_reflns_number_gt 2364
_reflns_number_total 4491
_reflns_threshold_expression I>2\s(I)
_cod_data_source_file ww6426.cif
_cod_data_source_block I
_cod_original_sg_symbol_H-M 'P 21/c'
_cod_database_code 2207394
_cod_database_fobs_code 2207394

loop_
_symmetry_equiv_pos_as_xyz
'x, y, z'
'-x, y+1/2, -z+1/2'
'-x, -y, -z'
'x, -y-1/2, z-1/2'

loop_
_atom_site_label
_atom_site_fract_x
_atom_site_fract_y
_atom_site_fract_z
_atom_site_U_iso_or_equiv
_atom_site_adp_type
_atom_site_calc_flag
_atom_site_refinement_flags
_atom_site_occupancy
_atom_site_type_symbol
C1 0.6334(2) 0.8337(6) 1.0124(2) 0.0587(11) Uani d . 1 C
H1A 0.6569 0.7314 1.0007 0.088 Uiso calc R 1 H
H1B 0.6377 0.9063 0.9699 0.088 Uiso calc R 1 H
H1C 0.5757 0.8200 1.0205 0.088 Uiso calc R 1 H
C2 0.6490(3) 1.0566(6) 1.1064(3) 0.0761(14) Uani d . 1 C
H2A 0.6789 1.0861 1.1550 0.114 Uiso calc R 1 H
H2B 0.5903 1.0504 1.1121 0.114 Uiso calc R 1 H
H2C 0.6583 1.1361 1.0681 0.114 Uiso calc R 1 H
C3 0.7497(2) 0.8399(5) 1.1162(2) 0.0429(9) Uani d . 1 C
H3A 0.7692 0.8922 1.1618 0.052 Uiso calc R 1 H
C4 1.0023(3) 0.5497(7) 1.1706(2) 0.0737(14) Uani d . 1 C
H4A 1.0411 0.5021 1.1387 0.111 Uiso calc R 1 H
H4B 0.9940 0.4785 1.2127 0.111 Uiso calc R 1 H
H4C 1.0243 0.6504 1.1908 0.111 Uiso calc R 1 H
C5 0.8737(2) 0.6907(5) 1.1508(2) 0.0436(9) Uani d . 1 C
C6 0.7993(2) 0.7165(4) 1.09676(18) 0.0378(8) Uani d . 1 C
C7 0.78927(19) 0.6218(4) 1.02277(18) 0.0349(8) Uani d . 1 C
C8 0.7669(2) 0.4603(5) 1.0226(2) 0.0450(9) Uani d . 1 C
H8A 0.7570 0.4108 1.0688 0.054 Uiso calc R 1 H
C9 0.7591(2) 0.3709(5) 0.9541(2) 0.0519(10) Uani d . 1 C
H9A 0.7436 0.2631 0.9547 0.062 Uiso calc R 1 H
C10 0.7748(2) 0.4441(5) 0.8856(2) 0.0500(10) Uani d . 1 C
H10A 0.7690 0.3854 0.8397 0.060 Uiso calc R 1 H
C11 0.7988(2) 0.6032(5) 0.88446(19) 0.0407(9) Uani d . 1 C
H11A 0.8100 0.6517 0.8383 0.049 Uiso calc R 1 H
C12 0.80612(19) 0.6898(4) 0.95247(18) 0.0329(8) Uani d . 1 C
C13 1.0091(2) 0.7581(5) 0.9898(2) 0.0538(10) Uani d . 1 C
H13A 0.9534 0.7574 1.0049 0.081 Uiso calc R 1 H
H13B 1.0464 0.8047 1.0304 0.081 Uiso calc R 1 H
H13C 1.0263 0.6497 0.9805 0.081 Uiso calc R 1 H
C14 1.0929(2) 0.8655(6) 0.8893(3) 0.0608(11) Uani d . 1 C
H14A 1.0889 0.9363 0.8454 0.091 Uiso calc R 1 H
H14B 1.1104 0.7607 0.8739 0.091 Uiso calc R 1 H
H14C 1.1329 0.9074 0.9290 0.091 Uiso calc R 1 H
C15 0.9437(2) 0.9177(4) 0.87924(19) 0.0399(8) Uani d . 1 C
H15A 0.9553 0.9728 0.8349 0.048 Uiso calc R 1 H
C16 0.8619(2) 0.9182(4) 0.89107(18) 0.0368(8) Uani d . 1 C
C17 0.8007(2) 0.9914(4) 0.83681(18) 0.0356(8) Uani d . 1 C
C18 0.6930(2) 1.0712(4) 0.7700(2) 0.0413(8) Uani d . 1 C
C19 0.6047(2) 1.0959(5) 0.7399(2) 0.0495(10) Uani d . 1 C
C20 0.5438(2) 1.1457(5) 0.7845(3) 0.0582(11) Uani d . 1 C
C21 0.4621(3) 1.1731(6) 0.7508(4) 0.0784(15) Uani d . 1 C
H21A 0.4212 1.2097 0.7807 0.094 Uiso calc R 1 H
C22 0.4433(3) 1.1455(7) 0.6735(4) 0.0861(17) Uani d . 1 C
H22A 0.3888 1.1609 0.6513 0.103 Uiso calc R 1 H
C23 0.5024(4) 1.0960(7) 0.6286(3) 0.0912(18) Uani d . 1 C
H23A 0.4879 1.0801 0.5759 0.109 Uiso calc R 1 H
C24 0.5829(3) 1.0690(6) 0.6591(3) 0.0752(14) Uani d D 1 C
H24A 0.6228 1.0336 0.6278 0.090 Uiso calc RD 1 H
Cl1 0.56563(8) 1.1829(2) 0.88131(8) 0.0875(5) Uani d . 1 Cl
N1 0.67855(19) 0.8995(4) 1.08190(19) 0.0526(8) Uani d . 1 N
N2 1.01115(17) 0.8531(4) 0.91904(17) 0.0458(8) Uani d . 1 N
N3 0.75238(19) 1.1309(4) 0.73270(17) 0.0473(8) Uani d . 1 N
N4 0.71883(18) 0.9841(4) 0.83528(16) 0.0417(7) Uani d . 1 N
O1 0.89158(18) 0.7630(4) 1.21119(14) 0.0606(8) Uani d . 1 O
O2 0.92423(15) 0.5769(3) 1.12529(14) 0.0524(7) Uani d . 1 O
O3 0.83115(14) 0.8502(3) 0.95638(12) 0.0380(6) Uani d . 1 O
O4 0.82591(14) 1.0777(3) 0.77744(13) 0.0457(6) Uani d . 1 O

loop_
_atom_site_aniso_label
_atom_site_aniso_U_11
_atom_site_aniso_U_22
_atom_site_aniso_U_33
_atom_site_aniso_U_12
_atom_site_aniso_U_13
_atom_site_aniso_U_23
C1 0.039(2) 0.074(3) 0.063(3) 0.007(2) 0.0044(18) -0.006(2)
C2 0.076(3) 0.056(3) 0.098(4) 0.014(2) 0.014(3) -0.012(3)
C3 0.044(2) 0.046(2) 0.0395(19) -0.0061(18) 0.0097(16) -0.0060(17)
C4 0.055(3) 0.105(4) 0.058(3) 0.021(3) -0.009(2) -0.005(3)
C5 0.048(2) 0.049(2) 0.0351(19) -0.0035(18) 0.0104(16) 0.0030(18)
C6 0.0390(18) 0.043(2) 0.0315(17) -0.0046(16) 0.0054(14) -0.0010(16)
C7 0.0282(16) 0.038(2) 0.0387(18) 0.0021(14) 0.0022(14) -0.0030(15)
C8 0.038(2) 0.044(2) 0.053(2) -0.0002(16) 0.0055(16) 0.0010(18)
C9 0.047(2) 0.040(2) 0.068(3) -0.0063(18) 0.0018(19) -0.011(2)
C10 0.047(2) 0.054(3) 0.048(2) -0.0012(19) -0.0007(17) -0.019(2)
C11 0.0355(19) 0.049(2) 0.0364(18) 0.0019(16) -0.0015(14) -0.0058(17)
C12 0.0257(15) 0.037(2) 0.0353(18) 0.0017(14) 0.0002(13) -0.0056(15)
C13 0.049(2) 0.060(3) 0.050(2) -0.001(2) -0.0048(18) 0.009(2)
C14 0.037(2) 0.068(3) 0.078(3) -0.001(2) 0.0098(19) 0.014(2)
C15 0.043(2) 0.040(2) 0.0372(18) -0.0002(17) 0.0043(15) 0.0010(16)
C16 0.0386(19) 0.041(2) 0.0314(17) -0.0004(16) 0.0057(14) -0.0007(15)
C17 0.0377(19) 0.037(2) 0.0328(17) -0.0004(15) 0.0068(14) -0.0029(15)
C18 0.042(2) 0.037(2) 0.044(2) -0.0006(16) 0.0016(16) -0.0001(17)
C19 0.038(2) 0.043(2) 0.065(2) -0.0042(17) -0.0084(18) 0.0125(19)
C20 0.044(2) 0.055(3) 0.074(3) 0.000(2) 0.000(2) 0.011(2)
C21 0.048(3) 0.067(3) 0.120(4) 0.006(2) 0.007(3) 0.021(3)
C22 0.046(3) 0.099(4) 0.108(4) -0.006(3) -0.020(3) 0.028(4)
C23 0.078(4) 0.103(4) 0.085(4) -0.019(3) -0.032(3) 0.023(3)
C24 0.060(3) 0.068(3) 0.091(3) -0.014(2) -0.021(2) 0.024(3)
Cl1 0.0622(7) 0.1160(12) 0.0848(9) 0.0235(7) 0.0090(6) -0.0123(8)
N1 0.0458(19) 0.054(2) 0.059(2) 0.0082(16) 0.0072(15) -0.0152(17)
N2 0.0351(16) 0.0511(19) 0.0507(18) -0.0005(14) 0.0015(13) 0.0070(16)
N3 0.0409(17) 0.0532(19) 0.0471(17) 0.0048(15) 0.0013(14) 0.0101(15)
N4 0.0372(16) 0.0456(18) 0.0422(16) 0.0006(14) 0.0031(13) 0.0026(14)
O1 0.0766(19) 0.0660(19) 0.0361(14) 0.0041(16) -0.0097(13) -0.0086(14)
O2 0.0436(14) 0.0697(19) 0.0426(14) 0.0086(14) -0.0023(11) -0.0032(13)
O3 0.0430(13) 0.0382(14) 0.0335(12) -0.0018(11) 0.0067(10) -0.0029(10)
O4 0.0402(14) 0.0519(16) 0.0454(14) 0.0036(12) 0.0064(11) 0.0122(12)

loop_
_atom_type_symbol
_atom_type_description
_atom_type_scat_dispersion_real
_atom_type_scat_dispersion_imag
_atom_type_scat_source
C C 0.0033 0.0016 'International Tables Vol C Tables 4.2.6.8 and 6.1.1.4'
H H 0.0000 0.0000 'International Tables Vol C Tables 4.2.6.8 and 6.1.1.4'
N N 0.0061 0.0033 'International Tables Vol C Tables 4.2.6.8 and 6.1.1.4'
O O 0.0106 0.0060 'International Tables Vol C Tables 4.2.6.8 and 6.1.1.4'
Cl Cl 0.1484 0.1585 'International Tables Vol C Tables 4.2.6.8 and 6.1.1.4'

loop_
_geom_angle_atom_site_label_1
_geom_angle_atom_site_label_2
_geom_angle_atom_site_label_3
_geom_angle
_geom_angle_publ_flag
N1 C1 H1A 109.5 ?
N1 C1 H1B 109.5 ?
H1A C1 H1B 109.5 ?
N1 C1 H1C 109.5 ?
H1A C1 H1C 109.5 ?
H1B C1 H1C 109.5 ?
N1 C2 H2A 109.5 ?
N1 C2 H2B 109.5 ?
H2A C2 H2B 109.5 ?
N1 C2 H2C 109.5 ?
H2A C2 H2C 109.5 ?
H2B C2 H2C 109.5 ?
N1 C3 C6 132.0(3) yes
N1 C3 H3A 114.0 ?
C6 C3 H3A 114.0 ?
O2 C4 H4A 109.5 ?
O2 C4 H4B 109.5 ?
H4A C4 H4B 109.5 ?
O2 C4 H4C 109.5 ?
H4A C4 H4C 109.5 ?
H4B C4 H4C 109.5 ?
O1 C5 O2 122.0(3) yes
O1 C5 C6 126.0(4) yes
O2 C5 C6 112.0(3) yes
C3 C6 C5 114.5(3) yes
C3 C6 C7 126.2(3) yes
C5 C6 C7 118.9(3) yes
C8 C7 C12 117.5(3) ?
C8 C7 C6 120.9(3) yes
C12 C7 C6 121.5(3) yes
C7 C8 C9 121.1(4) ?
C7 C8 H8A 119.4 ?
C9 C8 H8A 119.4 ?
C10 C9 C8 119.4(4) ?
C10 C9 H9A 120.3 ?
C8 C9 H9A 120.3 ?
C11 C10 C9 120.6(3) ?
C11 C10 H10A 119.7 ?
C9 C10 H10A 119.7 ?
C12 C11 C10 119.3(3) ?
C12 C11 H11A 120.4 ?
C10 C11 H11A 120.4 ?
C11 C12 O3 122.7(3) yes
C11 C12 C7 122.1(3) ?
O3 C12 C7 115.2(3) yes
N2 C13 H13A 109.5 ?
N2 C13 H13B 109.5 ?
H13A C13 H13B 109.5 ?
N2 C13 H13C 109.5 ?
H13A C13 H13C 109.5 ?
H13B C13 H13C 109.5 ?
N2 C14 H14A 109.5 ?
N2 C14 H14B 109.5 ?
H14A C14 H14B 109.5 ?
N2 C14 H14C 109.5 ?
H14A C14 H14C 109.5 ?
H14B C14 H14C 109.5 ?
N2 C15 C16 132.4(3) yes
N2 C15 H15A 113.8 ?
C16 C15 H15A 113.8 ?
C15 C16 O3 123.4(3) yes
C15 C16 C17 121.2(3) yes
O3 C16 C17 115.4(3) yes
N4 C17 O4 112.7(3) yes
N4 C17 C16 128.0(3) yes
O4 C17 C16 119.3(3) yes
N3 C18 N4 115.7(3) yes
N3 C18 C19 119.9(3) yes
N4 C18 C19 124.4(3) yes
C20 C19 C24 118.8(4) ?
C20 C19 C18 124.0(4) yes
C24 C19 C18 117.2(4) yes
C19 C20 C21 120.4(4) ?
C19 C20 Cl1 121.4(3) yes
C21 C20 Cl1 118.2(4) yes
C22 C21 C20 119.3(5) ?
C22 C21 H21A 120.4 ?
C20 C21 H21A 120.4 ?
C23 C22 C21 121.2(5) ?
C23 C22 H22A 119.4 ?
C21 C22 H22A 119.4 ?
C22 C23 C24 121.3(5) ?
C22 C23 H23A 119.3 ?
C24 C23 H23A 119.3 ?
C23 C24 C19 118.9(5) ?
C23 C24 H24A 120.5 ?
C19 C24 H24A 120.5 ?
C3 N1 C1 124.6(3) yes
C3 N1 C2 119.4(3) yes
C1 N1 C2 115.2(3) yes
C15 N2 C14 120.0(3) yes
C15 N2 C13 124.3(3) yes
C14 N2 C13 115.5(3) yes
C18 N3 O4 102.8(3) yes
C17 N4 C18 102.2(3) yes
C5 O2 C4 117.0(3) yes
C12 O3 C16 118.1(2) yes
C17 O4 N3 106.6(2) yes

loop_
_geom_bond_atom_site_label_1
_geom_bond_atom_site_label_2
_geom_bond_distance
_geom_bond_publ_flag
C1 N1 1.451(5) yes
C1 H1A 0.9600 ?
C1 H1B 0.9600 ?
C1 H1C 0.9600 ?
C2 N1 1.466(5) yes
C2 H2A 0.9600 ?
C2 H2B 0.9600 ?
C2 H2C 0.9600 ?
C3 N1 1.331(5) yes
C3 C6 1.362(5) yes
C3 H3A 0.9300 ?
C4 O2 1.431(5) yes
C4 H4A 0.9600 ?
C4 H4B 0.9600 ?
C4 H4C 0.9600 ?
C5 O1 1.217(4) yes
C5 O2 1.350(4) yes
C5 C6 1.459(5) yes
C6 C7 1.501(4) yes
C7 C8 1.389(5) ?
C7 C12 1.396(4) ?
C8 C9 1.396(5) ?
C8 H8A 0.9300 ?
C9 C10 1.382(5) ?
C9 H9A 0.9300 ?
C10 C11 1.378(5) ?
C10 H10A 0.9300 ?
C11 C12 1.377(4) ?
C11 H11A 0.9300 ?
C12 O3 1.392(4) yes
C13 N2 1.463(5) yes
C13 H13A 0.9600 ?
C13 H13B 0.9600 ?
C13 H13C 0.9600 ?
C14 N2 1.464(5) yes
C14 H14A 0.9600 ?
C14 H14B 0.9600 ?
C14 H14C 0.9600 ?
C15 N2 1.339(4) yes
C15 C16 1.352(5) yes
C15 H15A 0.9300 ?
C16 O3 1.401(4) yes
C16 C17 1.428(5) yes
C17 N4 1.317(4) yes
C17 O4 1.350(4) yes
C18 N3 1.304(4) yes
C18 N4 1.373(4) yes
C18 C19 1.477(5) yes
C19 C20 1.372(6) ?
C19 C24 1.429(6) ?
C20 C21 1.403(6) ?
C20 Cl1 1.709(5) yes
C21 C22 1.364(7) ?
C21 H21A 0.9300 ?
C22 C23 1.352(8) ?
C22 H22A 0.9300 ?
C23 C24 1.368(7) ?
C23 H23A 0.9300 ?
C24 H24A 0.9300 ?
N3 O4 1.419(4) yes

loop_
_geom_hbond_atom_site_label_D
_geom_hbond_atom_site_label_H
_geom_hbond_atom_site_label_A
_geom_hbond_distance_DH
_geom_hbond_distance_HA
_geom_hbond_distance_DA
_geom_hbond_angle_DHA
_geom_hbond_publ_flag
C3 H3A O1 0.93 2.33 2.750(4) 107 yes
C13 H13A O3 0.96 2.20 2.962(4) 136 yes
C15 H15A O4 0.93 2.38 2.793(4) 107 yes

loop_
_geom_torsion_atom_site_label_1
_geom_torsion_atom_site_label_2
_geom_torsion_atom_site_label_3
_geom_torsion_atom_site_label_4
_geom_torsion
N1 C3 C6 C5 179.6(4)
N1 C3 C6 C7 6.9(6)
O1 C5 C6 C3 3.7(5)
O2 C5 C6 C3 -174.5(3)
O1 C5 C6 C7 176.9(3)
O2 C5 C6 C7 -1.2(5)
C3 C6 C7 C8 -112.6(4)
C5 C6 C7 C8 75.0(4)
C3 C6 C7 C12 70.8(5)
C5 C6 C7 C12 -101.6(4)
C12 C7 C8 C9 -1.9(5)
C6 C7 C8 C9 -178.7(3)
C7 C8 C9 C10 0.7(5)
C8 C9 C10 C11 0.8(5)
C9 C10 C11 C12 -0.9(5)
C10 C11 C12 O3 179.1(3)
C10 C11 C12 C7 -0.5(5)
C8 C7 C12 C11 1.9(5)
C6 C7 C12 C11 178.6(3)
C8 C7 C12 O3 -177.8(3)
C6 C7 C12 O3 -1.0(4)
N2 C15 C16 O3 3.6(6)
N2 C15 C16 C17 -177.1(4)
C15 C16 C17 N4 170.7(4)
O3 C16 C17 N4 -9.9(5)
C15 C16 C17 O4 -7.8(5)
O3 C16 C17 O4 171.5(3)
N3 C18 C19 C20 -132.6(4)
N4 C18 C19 C20 49.0(6)
N3 C18 C19 C24 46.1(5)
N4 C18 C19 C24 -132.3(4)
C24 C19 C20 C21 -1.5(6)
C18 C19 C20 C21 177.2(4)
C24 C19 C20 Cl1 -179.1(3)
C18 C19 C20 Cl1 -0.5(6)
C19 C20 C21 C22 1.8(7)
Cl1 C20 C21 C22 179.5(4)
C20 C21 C22 C23 -1.6(8)
C21 C22 C23 C24 1.2(9)
C22 C23 C24 C19 -0.9(8)
C20 C19 C24 C23 1.0(7)
C18 C19 C24 C23 -177.8(4)
C6 C3 N1 C1 3.4(7)
C6 C3 N1 C2 -165.9(4)
C16 C15 N2 C14 176.7(4)
C16 C15 N2 C13 1.3(6)
N4 C18 N3 O4 0.3(4)
C19 C18 N3 O4 -178.1(3)
O4 C17 N4 C18 0.5(4)
C16 C17 N4 C18 -178.1(3)
N3 C18 N4 C17 -0.5(4)
C19 C18 N4 C17 177.9(3)
O1 C5 O2 C4 -2.9(5)
C6 C5 O2 C4 175.4(3)
C11 C12 O3 C16 -9.8(4)
C7 C12 O3 C16 169.9(3)
C15 C16 O3 C12 -90.9(4)
C17 C16 O3 C12 89.8(3)
N4 C17 O4 N3 -0.4(4)
C16 C17 O4 N3 178.4(3)
C18 N3 O4 C17 0.0(3)

loop_
_cod_related_entry_id
_cod_related_entry_database
_cod_related_entry_code
1 ChemSpider 21180070
